data_2003992
loop_
_publ_author_name
'Veldman, N.'
'Spek, A. L.'
'Sup\`er, H. T. J.'
'de Jong, B. H. W. S.'

_publ_section_title
;
 Caesium--Lithium Phyllosilicate, Cs~1.33~Li~0.67~Si~2~O~5~
;
_journal_issue 10
_journal_name_full 'Acta Crystallographica Section C'
_journal_page_first 1972
_journal_page_last 1975
_journal_paper_doi 10.1107/S0108270195005257
_journal_volume 51
_journal_year 1995
_chemical_compound_source 'from silicate melt'
_chemical_formula_sum 'Cs1.33 Li0.67 O5 Si2'
_chemical_formula_weight 318.00
_chemical_name_common 'cesium-lithium phyllosilicate'
_chemical_name_systematic
;
cesium-lithium phyllosilicate'
;
_space_group_IT_number 11
_symmetry_cell_setting monoclinic
_symmetry_space_group_name_Hall '-P 2yb'
_symmetry_space_group_name_H-M 'P 1 21/m 1'
_cell_angle_alpha 90
_cell_angle_beta 90.314(7)
_cell_angle_gamma 90
_cell_formula_units_Z 12
_cell_length_a 10.9547(9)
_cell_length_b 8.4281(7)
_cell_length_c 18.962(2)
_cell_measurement_reflns_used 25
_cell_measurement_temperature 150
_cell_measurement_theta_max 14.0
_cell_measurement_theta_min 11.4
_cell_volume 1750.7(3)
_computing_cell_refinement 'SET4 (de Boer & Duisenberg, 1984)'
_computing_data_collection 'Locally modified CAD-4 Software (Enraf-Nonius, 1989)'
_computing_data_reduction 'HELENA (Spek, 1993)'
_computing_molecular_graphics 'PLATON (Spek, 1990)'
_computing_publication_material PLATON
_computing_structure_refinement 'SHELXL93 (Sheldrick, 1993)'
_computing_structure_solution 'SIR92 (Altomare, Cascarano, Giacovazzo & Guagliardi, 1993)'
_diffrn_ambient_temperature 150
_diffrn_measurement_device 'Enraf Nonius CAD4T/rotating anode'
_diffrn_measurement_method \w/2\q
_diffrn_radiation_monochromator graphite
_diffrn_radiation_source 'Enraf Nonius rotating anode'
_diffrn_radiation_type 'Mo K\a'
_diffrn_radiation_wavelength .71073
_diffrn_reflns_av_R_equivalents .09
_diffrn_reflns_av_sigmaI/netI 0.09
_diffrn_reflns_limit_h_max 14
_diffrn_reflns_limit_h_min -013
_diffrn_reflns_limit_k_max 10
_diffrn_reflns_limit_k_min 0
_diffrn_reflns_limit_l_max 24
_diffrn_reflns_limit_l_min -024
_diffrn_reflns_number 8537
_diffrn_reflns_theta_max 27.45
_diffrn_reflns_theta_min 1.07
_diffrn_standards_decay_% 2
_diffrn_standards_interval_time 60
_diffrn_standards_number 3
_exptl_absorpt_coefficient_mu 8.74
_exptl_absorpt_correction_T_max .691
_exptl_absorpt_correction_T_min .070
_exptl_absorpt_correction_type analytical
_exptl_crystal_colour colourless
_exptl_crystal_density_diffrn 3.619
_exptl_crystal_description 'thin plate'
_exptl_crystal_F_000 1720
_exptl_crystal_size_max .50
_exptl_crystal_size_mid .40
_exptl_crystal_size_min .05
_refine_diff_density_max 2.997
_refine_diff_density_min -02.308
_refine_ls_extinction_coef .00200(10)
_refine_ls_extinction_method 'SHELXL93 (Sheldrick, 1993)'
_refine_ls_goodness_of_fit_all 1.13
_refine_ls_goodness_of_fit_obs 1.13
_refine_ls_matrix_type full
_refine_ls_number_parameters 266
_refine_ls_number_reflns 4258
_refine_ls_R_factor_all 0.0452
_refine_ls_R_factor_obs .0394
_refine_ls_shift/esd_max -0.004
_refine_ls_shift/esd_mean 0.001
_refine_ls_structure_factor_coef F^2^
_refine_ls_weighting_scheme
;
w=1/[\s^2^(F~o~^2^)+(0.0321P)^2^+2.969P]
where P=(F~o~^2^+2F~c~^2^)/3
;
_refine_ls_wR_factor_all .115
_refine_ls_wR_factor_obs .144
_reflns_number_observed 3692
_reflns_number_total 4261
_reflns_observed_criterion I>2\s(I)
_cod_data_source_file br1107.cif
_cod_data_source_block s1025c
_cod_depositor_comments
;
The following automatic conversions were performed:
'_symmetry_cell_setting' value 'Monoclinic' changed to 'monoclinic'
according to '/home/saulius/struct/CIF-dictionaries/cif_core.dic'
dictionary named 'cif_core.dic' version 2.4.1 from
2010-06-29.

'_exptl_absorpt_correction_type' value 'Analytical' changed
to 'analytical' according to
'/home/saulius/struct/CIF-dictionaries/cif_core.dic' dictionary named
'cif_core.dic' version 2.4.1 from 2010-06-29.

Automatic conversion script
Id: cif_fix_enum 1527 2010-12-29 10:47:43Z saulius 

The following automatic conversions were performed:

'_symmetry_cell_setting' value 'Monoclinic' changed to 'monoclinic'
according to /home/saulius/struct/CIF-dictionaries/cif_core.dic
dictionary named 'cif_core.dic' version 2.4.1 from
2010-06-29.

'_exptl_absorpt_correction_type' value 'Analytical'
changed to 'analytical' according to
/home/saulius/struct/CIF-dictionaries/cif_core.dic dictionary named
'cif_core.dic' version 2.4.1 from
2010-06-29.

'_refine_ls_matrix_type' value 'Full' changed to 'full'
according to /home/saulius/struct/CIF-dictionaries/cif_core.dic
dictionary named 'cif_core.dic' version 2.4.1 from 2010-06-29.

Automatic conversion script
Id: cif_fix_values 1715 2011-07-08 13:25:40Z adriana 
;
_cod_original_sg_symbol_H-M 'P 21/m'
_cod_database_code 2003992

loop_
_symmetry_equiv_pos_as_xyz
x,y,z
-x,1/2+y,-z
-x,-y,-z
x,1/2-y,z

loop_
_atom_site_aniso_label
_atom_site_aniso_U_11
_atom_site_aniso_U_22
_atom_site_aniso_U_33
_atom_site_aniso_U_12
_atom_site_aniso_U_13
_atom_site_aniso_U_23
Si1 0.0007(5) 0.0064(6) 0.0053(6) 0.0012(5) 0.0009(4) -0.0002(5)
Si2 0.0013(5) 0.0073(7) 0.0037(7) 0.0002(5) 0.0011(5) -0.0009(6)
Si3 0.0010(6) 0.0083(7) 0.0043(7) -0.0007(5) 0.0015(5) 0.0003(6)
Si4 0.0010(5) 0.0059(6) 0.0036(5) -0.0003(5) 0.0005(4) -0.0001(5)
Si5 0.0009(5) 0.0097(7) 0.0033(7) -0.0004(6) 0.0011(5) 0.0000(6)
Si6 0.0019(6) 0.0093(7) 0.0035(7) 0.0004(6) 0.0012(4) 0.0005(6)
O1 0.006(2) 0.017(2) 0.012(2) 0.009(2) -0.0058(14) -0.006(2)
O2 0.008(2) 0.015(2) 0.010(2) 0.003(2) 0.0017(14) -0.001(2)
O3 0.004(2) 0.008(3) 0.015(3) 0.0000 0.002(2) 0.0000
O4 0.006(2) 0.009(2) 0.014(2) 0.000(2) 0.0044(14) 0.004(2)
O5 0.009(2) 0.007(3) 0.017(3) 0.0000 0.007(2) 0.0000
O6 0.006(2) 0.018(2) 0.013(2) -0.003(2) -0.0046(14) 0.003(2)
O7 0.009(2) 0.009(2) 0.007(2) -0.001(2) 0.0043(14) -0.0007(14)
O8 0.009(3) 0.011(3) 0.010(3) 0.0000 0.003(2) 0.0000
O9 0.007(2) 0.019(2) 0.014(2) 0.002(2) -0.0033(14) 0.002(2)
O10 0.0040(14) 0.013(2) 0.012(2) 0.000(2) 0.0049(13) -0.003(2)
O11 0.003(2) 0.008(3) 0.017(3) 0.0000 -0.002(2) 0.0000
O12 0.012(2) 0.014(2) 0.008(2) 0.003(2) -0.0008(14) 0.002(2)
O13 0.003(2) 0.015(2) 0.012(2) -0.001(2) -0.0028(13) -0.005(2)
O14 0.014(3) 0.009(3) 0.009(3) 0.0000 0.001(2) 0.0000
O15 0.006(2) 0.021(2) 0.013(2) 0.001(2) 0.0039(14) 0.001(2)
O16 0.012(2) 0.014(2) 0.002(2) -0.004(2) 0.0008(14) 0.0012(14)
O17 0.018(3) 0.013(3) 0.007(3) 0.0000 0.002(2) 0.0000
O18 0.006(2) 0.021(2) 0.012(2) -0.005(2) 0.0053(14) -0.002(2)
Cs1 0.0031(2) 0.0109(2) 0.0121(3) 0.0000 0.0017(2) 0.0000
Cs2 0.0046(2) 0.0126(3) 0.0132(3) 0.0000 0.0008(2) 0.0000
Cs3 0.0068(2) 0.0124(3) 0.0093(3) 0.0000 0.0018(2) 0.0000
Cs4 0.0039(2) 0.0108(2) 0.0105(3) 0.0000 0.0016(2) 0.0000
Cs5 0.0080(2) 0.0139(3) 0.0092(3) 0.0000 0.0038(2) 0.0000
Cs6 0.0060(2) 0.0131(3) 0.0107(3) 0.0000 0.0010(2) 0.0000
Cs7 0.0058(2) 0.0121(3) 0.0088(3) 0.0000 0.0023(2) 0.0000
Cs8 0.0086(2) 0.0124(3) 0.0090(3) 0.0000 -0.0002(2) 0.0000
Li1 0.004(4) 0.014(5) 0.011(5) -0.001(4) 0.002(3) -0.005(4)
Li2 0.005(4) 0.019(5) 0.014(5) -0.005(4) -0.005(3) 0.014(5)

loop_
_atom_site_label
_atom_site_occupancy
_atom_site_fract_x
_atom_site_fract_y
_atom_site_fract_z
_atom_site_U_iso_or_equiv
_atom_site_thermal_displace_type
Si1 1.000 .24914(12) .0591(2) .09546(8) .0041(3) Uani
Si2 1.000 -.00473(13) .0580(2) .16529(8) .0041(4) Uani
Si3 1.000 -.01724(12) .0577(2) .32905(8) .0045(4) Uani
Si4 1.000 -0.25540(12) .0598(2) .41217(8) .0035(3) Uani
Si5 1.000 -0.49489(12) -.0637(2) .33536(8) .0046(4) Uani
Si6 1.000 .48539(13) -.0620(2) .16995(8) .0049(4) Uani
O1 1.000 .3587(3) .0332(5) .1533(2) .0117(12) Uani
O2 1.000 .2701(3) -.0253(5) .0230(2) .0110(12) Uani
O3 1.000 .2339(5) .25 .0878(3) .0090(16) Uani
O4 1.000 .1270(3) -.0029(5) .1362(2) .0097(12) Uani
O5 1.000 .0016(5) .25 .1692(3) .0110(16) Uani
O6 1.000 -0.1153(3) -.0064(5) .1209(2) .0124(12) Uani
O7 1.000 -.0103(3) -.0043(5) .2470(2) .0083(12) Uani
O8 1.000 -.0189(5) .25 .3244(3) .0100(17) Uani
O9 1.000 .0905(3) -.0091(5) .3744(2) .0133(12) Uani
O10 1.000 -0.1537(3) .0015(5) .3552(2) .0096(11) Uani
O11 1.000 -0.2375(5) .25 .4215(3) .0093(16) Uani
O12 1.000 -0.2466(3) -.0288(5) .4844(2) .0113(12) Uani
O13 1.000 -0.3868(3) .0395(5) .3723(2) .0100(12) Uani
O14 1.000 -0.4530(5) -0.25 .3413(3) .0107(17) Uani
O15 1.000 -0.6233(3) -.0271(6) .3671(2) .0133(12) Uani
O16 1.000 .5156(3) -.0151(5) .2524(2) .0093(12) Uani
O17 1.000 .4484(5) -0.25 .1689(3) .0127(17) Uani
O18 1.000 .5948(3) -.0185(6) .1219(2) .0130(12) Uani
Cs1 1.000 .77477(4) .75 .22906(3) .00870(10) Uani
Cs2 1.000 .70839(4) .25 .22505(3) .0101(2) Uani
Cs3 1.000 .27508(4) .25 .27806(3) .0095(2) Uani
Cs4 1.000 .20647(4) .75 .26565(3) .00840(10) Uani
Cs5 1.000 .45863(4) .25 .48606(3) .0104(2) Uani
Cs6 1.000 .02950(4) .25 .51657(3) .0099(2) Uani
Cs7 1.000 .51763(4) .25 .00835(3) .0089(2) Uani
Cs8 1.000 .03918(4) .75 .01696(3) .0100(2) Uani
Li1 1.000 .7397(8) .5125(13) .0726(5) .010(3) Uani
Li2 1.000 .2386(8) .5203(13) .4195(6) .013(3) Uani

loop_
_atom_type_symbol
_atom_type_description
_atom_type_scat_source
_atom_type_scat_dispersion_real
_atom_type_scat_dispersion_imag
Si Si 'International Tables Vol C Tables 4.2.6.8 and 6.1.1.4' .0817 .0704
O O 'International Tables Vol C Tables 4.2.6.8 and 6.1.1.4' .0106 .0060
Li Li 'International Tables Vol C Tables 4.2.6.8 and 6.1.1.4' -0.0003 .0001
Cs Cs 'International Tables Vol C Tables 4.2.6.8 and 6.1.1.4' -0.3680 2.1192

loop_
_geom_angle_atom_site_label_1
_geom_angle_atom_site_label_2
_geom_angle_atom_site_label_3
_geom_angle_site_symmetry_1
_geom_angle_site_symmetry_3
_geom_angle
_geom_angle_publ_flag
O6 Li1 O2 4_655 2_655 122.2(5) yes
O6 Li1 O18 4_655 4_555 119.6(5) yes
O2 Li1 O18 2_655 4_555 117.2(5) yes
O15 Li2 O9 4_655 4_555 119.0(6) yes
O15 Li2 O12 4_655 2_556 120.4(5) yes
O9 Li2 O12 4_555 2_556 118.7(5) yes
O1 Si1 O2 . . 114.7(2) yes
O1 Si1 O3 . . 105.5(3) yes
O1 Si1 O4 . . 103.9(2) yes
O2 Si1 O3 . . 112.8(3) yes
O2 Si1 O4 . . 113.2(2) yes
O3 Si1 O4 . . 106.0(3) yes
O4 Si2 O5 . . 107.0(3) yes
O4 Si2 O6 . . 113.1(2) yes
O4 Si2 O7 . . 104.9(2) yes
O5 Si2 O6 . . 113.7(3) yes
O5 Si2 O7 . . 106.2(3) yes
O6 Si2 O7 . . 111.4(2) yes
O7 Si3 O8 . . 105.5(3) yes
O7 Si3 O9 . . 111.6(2) yes
O7 Si3 O10 . . 103.9(2) yes
O8 Si3 O9 . . 113.5(3) yes
O8 Si3 O10 . . 107.1(3) yes
O9 Si3 O10 . . 114.5(2) yes
O10 Si4 O11 . . 106.7(3) yes
O10 Si4 O12 . . 113.4(2) yes
O10 Si4 O13 . . 105.4(2) yes
O11 Si4 O12 . . 111.7(3) yes
O11 Si4 O13 . . 105.0(3) yes
O12 Si4 O13 . . 114.0(2) yes
O13 Si5 O14 . . 106.3(2) yes
O13 Si5 O15 . . 112.5(2) yes
O13 Si5 O16 . 1_455 103.1(2) yes
O14 Si5 O15 . . 114.5(3) yes
O14 Si5 O16 . 1_455 106.6(3) yes
O15 Si5 O16 . 1_455 113.0(2) yes
O1 Si6 O16 . . 103.4(2) yes
O1 Si6 O17 . . 105.3(2) yes
O1 Si6 O18 . . 115.4(2) yes
O16 Si6 O17 . . 107.0(3) yes
O16 Si6 O18 . . 110.4(2) yes
O17 Si6 O18 . . 114.4(3) yes
Si1 O1 Si6 . . 144.6(3) yes
Si1 O3 Si1 . 4_555 164.4(4) yes
Si1 O4 Si2 . . 142.0(3) yes
Si2 O5 Si2 . 4_555 172.8(4) yes
Si2 O7 Si3 . . 142.8(3) yes
Si3 O8 Si3 . 4_555 173.6(4) yes
Si3 O10 Si4 . . 137.5(3) yes
Si4 O11 Si4 . 4_555 161.3(4) yes
Si4 O13 Si5 . . 153.5(3) yes
Si5 O14 Si5 . 4_545 146.5(4) yes
Si5 O16 Si6 1_655 . 147.4(3) yes
Si6 O17 Si6 . 4_545 151.3(4) yes

loop_
_geom_bond_atom_site_label_1
_geom_bond_atom_site_label_2
_geom_bond_site_symmetry_2
_geom_bond_distance
_geom_bond_publ_flag
Si1 O1 . 1.636(4) yes
Si1 O2 . 1.565(4) yes
Si1 O3 . 1.6240(18) yes
Si1 O4 . 1.634(4) yes
Si2 O4 . 1.631(4) yes
Si2 O5 . 1.6214(17) yes
Si2 O6 . 1.568(4) yes
Si2 O7 . 1.637(4) yes
Si3 O7 . 1.643(4) yes
Si3 O8 . 1.6232(17) yes
Si3 O9 . 1.562(4) yes
Si3 O10 . 1.647(4) yes
Si4 O10 . 1.632(4) yes
Si4 O11 . 1.6245(19) yes
Si4 O12 . 1.562(4) yes
Si4 O13 . 1.631(4) yes
Si5 O13 . 1.625(4) yes
Si5 O14 . 1.640(2) yes
Si5 O15 . 1.564(4) yes
Si5 O16 1_455 1.630(4) yes
Si6 O1 . 1.632(4) yes
Si6 O16 . 1.644(4) yes
Si6 O17 . 1.636(2) yes
Si6 O18 . 1.553(4) yes
Li1 O6 4_655 1.830(10) yes
Li1 O2 2_655 1.843(10) yes
Li1 O18 4_555 1.847(10) yes
Li2 O15 4_655 1.815(10) yes
Li2 O9 4_555 1.832(10) yes
Li2 O12 2_556 1.870(12) yes
Cs1 O6 4_655 3.146(4) yes
Cs1 O6 1_665 3.146(4) yes
Cs1 O7 4_655 3.153(4) yes
Cs1 O7 1_665 3.153(4) yes
Cs1 O10 1_665 3.287(4) yes
Cs1 O10 4_655 3.287(4) yes
Cs1 O14 1_665 3.288(6) yes
Cs1 O18 4_555 3.432(4) yes
Cs1 O18 1_565 3.432(4) yes
Cs1 O16 4_555 3.491(4) yes
Cs1 O16 1_565 3.491(4) yes
Cs2 O16 . 3.120(4) yes
Cs2 O16 4_555 3.120(4) yes
Cs2 O18 4_555 3.235(5) yes
Cs2 O18 . 3.235(5) yes
Cs2 O5 1_655 3.388(7) yes
Cs2 O13 1_655 3.473(4) yes
Cs2 O13 4_655 3.473(4) yes
Cs2 O6 1_655 3.513(4) yes
Cs2 O6 4_655 3.513(4) yes
Cs2 O8 1_655 3.523(6) yes
Cs2 O10 1_655 3.566(4) yes
Cs2 O10 4_655 3.566(4) yes
Cs3 O15 1_655 3.086(5) yes
Cs3 O15 4_655 3.086(5) yes
Cs3 O1 . 3.130(4) yes
Cs3 O1 4_555 3.130(4) yes
Cs3 O8 . 3.343(6) yes
Cs3 O16 . 3.491(4) yes
Cs3 O16 4_555 3.491(4) yes
Cs3 O9 4_555 3.498(4) yes
Cs3 O9 . 3.498(4) yes
Cs4 O9 4_555 3.165(4) yes
Cs4 O9 1_565 3.165(4) yes
Cs4 O7 4_555 3.169(4) yes
Cs4 O7 1_565 3.169(4) yes
Cs4 O17 4_555 3.232(6) yes
Cs4 O15 4_655 3.266(4) yes
Cs4 O15 1_665 3.266(4) yes
Cs4 O4 4_555 3.331(4) yes
Cs4 O4 1_565 3.331(4) yes
Cs5 O12 3_556 3.033(4) yes
Cs5 O12 2_556 3.033(4) yes
Cs5 O13 1_655 3.272(4) yes
Cs5 O13 4_655 3.272(4) yes
Cs5 O14 2_556 3.275(6) yes
Cs5 O15 1_655 3.365(4) yes
Cs5 O15 4_655 3.365(4) yes
Cs6 O12 3_556 3.022(4) yes
Cs6 O12 2_556 3.022(4) yes
Cs6 O9 2_556 3.187(4) yes
Cs6 O9 3_556 3.187(4) yes
Cs6 O11 . 3.427(6) yes
Cs6 O10 2_556 3.496(4) yes
Cs6 O10 3_556 3.496(4) yes
Cs6 O9 . 3.536(4) yes
Cs6 O9 4_555 3.536(4) yes
Cs7 O2 3_655 3.060(4) yes
Cs7 O2 2_655 3.060(4) yes
Cs7 O18 4_555 3.233(4) yes
Cs7 O18 . 3.233(4) yes
Cs7 O18 3_655 3.375(5) yes
Cs7 O18 2_655 3.375(5) yes
Cs7 O17 2_655 3.384(6) yes
Cs7 O3 . 3.461(6) yes
Cs8 O2 4_555 3.162(4) yes
Cs8 O2 1_565 3.162(4) yes
Cs8 O4 4_555 3.217(4) yes
Cs8 O4 1_565 3.217(4) yes
Cs8 O6 4_555 3.317(4) yes
Cs8 O6 1_565 3.317(4) yes
Cs8 O6 3_565 3.496(4) yes
Cs8 O6 2_555 3.496(4) yes
Cs8 O5 2_555 3.556(6) yes
Cs8 O3 2_555 3.582(6) yes
